data_7720644
loop_
_publ_author_name
'Rezazgui, David'
'C&#xed;sa&#x159;ov&#xe1;, Ivana'
'&#x160;t&#x11b;pni&#x10d;ka, Petr'
'Schulz, Ji&#x159;&#xed;'

_publ_section_title
;
 Synthesis of hybrid phosphinoferrocene ligands bearing amine pendants and
 catalytic evaluation of their gold(I) complexes.
;
_journal_issue 13
_journal_name_full 'Dalton transactions (Cambridge, England : 2003)'
_journal_page_first 5397
_journal_page_last 5407
_journal_paper_doi 10.1039/d6dt00321d
_journal_volume 55
_journal_year 2026
_chemical_formula_moiety 'C26 H26 Au Cl Fe N O P'
_chemical_formula_sum 'C26 H26 Au Cl Fe N O P'
_chemical_formula_weight 687.71
_space_group_crystal_system monoclinic
_space_group_IT_number 14
_space_group_name_Hall '-P 2ybc'
_space_group_name_H-M_alt 'P 1 21/c 1'
_atom_sites_solution_hydrogens geom
_atom_sites_solution_primary direct
_atom_sites_solution_secondary difmap
_audit_creation_method SHELXL-2017/1
_audit_update_record
;
2025-12-18 deposited with the CCDC.	2026-03-09 downloaded from the CCDC.
;
_cell_angle_alpha 90
_cell_angle_beta 91.084(2)
_cell_angle_gamma 90
_cell_formula_units_Z 4
_cell_length_a 15.1704(9)
_cell_length_b 13.7789(8)
_cell_length_c 11.3953(6)
_cell_measurement_reflns_used 9805
_cell_measurement_temperature 130(2)
_cell_measurement_theta_max 27.52
_cell_measurement_theta_min 2.32
_cell_volume 2381.5(2)
_computing_cell_refinement 'SAINT V8.38A (Bruker AXS Inc., 2017)'
_computing_data_collection 'Bruker Instrument Service vV6.2.10'
_computing_data_reduction 'SAINT V8.38A (Bruker AXS Inc., 2017)'
_computing_molecular_graphics 'PLATON (Spek, 2017)'
_computing_publication_material 'PLATON (Spek, 2017)'
_computing_structure_refinement 'SHELXL-2017/1 (Sheldrick, 2017)'
_computing_structure_solution 'SHELXT 2014/5 (Sheldrick, 2014)'
_diffrn_ambient_temperature 130(2)
_diffrn_measured_fraction_theta_full 0.999
_diffrn_measured_fraction_theta_max 0.997
_diffrn_measurement_device_type 'Bruker D8 VENTURE Kappa Duo PHOTON 100 CMOS'
_diffrn_measurement_method '\f and \w scans'
_diffrn_radiation_monochromator 'Quazar Mo multilayer optic'
_diffrn_radiation_source 'I\mS micro-focus sealed tube'
_diffrn_radiation_type MoK\a
_diffrn_radiation_wavelength 0.71073
_diffrn_reflns_av_R_equivalents 0.0219
_diffrn_reflns_av_unetI/netI 0.0188
_diffrn_reflns_Laue_measured_fraction_full 0.999
_diffrn_reflns_Laue_measured_fraction_max 0.997
_diffrn_reflns_limit_h_max 19
_diffrn_reflns_limit_h_min -16
_diffrn_reflns_limit_k_max 17
_diffrn_reflns_limit_k_min -17
_diffrn_reflns_limit_l_max 14
_diffrn_reflns_limit_l_min -14
_diffrn_reflns_number 23927
_diffrn_reflns_point_group_measured_fraction_full 0.999
_diffrn_reflns_point_group_measured_fraction_max 0.997
_diffrn_reflns_theta_full 25.242
_diffrn_reflns_theta_max 27.520
_diffrn_reflns_theta_min 2.320
_exptl_absorpt_coefficient_mu 6.961
_exptl_absorpt_correction_T_max 0.54
_exptl_absorpt_correction_T_min 0.42
_exptl_absorpt_correction_type multi-scan
_exptl_absorpt_process_details 'SADABS-2016/2 - Bruker AXS'
_exptl_crystal_colour orange
_exptl_crystal_density_diffrn 1.918
_exptl_crystal_description prism
_exptl_crystal_F_000 1336
_exptl_crystal_size_max 0.17
_exptl_crystal_size_mid 0.15
_exptl_crystal_size_min 0.10
_refine_diff_density_max 0.555
_refine_diff_density_min -0.696
_refine_diff_density_rms 0.084
_refine_ls_extinction_coef 0.00180(6)
_refine_ls_extinction_expression Fc^*^=kFc[1+0.001xFc^2^\l^3^/sin(2\q)]^-1/4^
_refine_ls_extinction_method 'SHELXL-2017/1 (Sheldrick 2017)'
_refine_ls_goodness_of_fit_ref 1.098
_refine_ls_hydrogen_treatment constr
_refine_ls_matrix_type full
_refine_ls_number_parameters 355
_refine_ls_number_reflns 5473
_refine_ls_number_restraints 78
_refine_ls_restrained_S_all 1.110
_refine_ls_R_factor_all 0.0186
_refine_ls_R_factor_gt 0.0158
_refine_ls_shift/su_max 0.002
_refine_ls_shift/su_mean 0.000
_refine_ls_structure_factor_coef Fsqd
_refine_ls_weighting_details 'w=1/[\s^2^(Fo^2^)+(0.0116P)^2^+1.4194P] where P=(Fo^2^+2Fc^2^)/3'
_refine_ls_weighting_scheme calc
_refine_ls_wR_factor_gt 0.0332
_refine_ls_wR_factor_ref 0.0341
_reflns_Friedel_coverage 0.000
_reflns_number_gt 5109
_reflns_number_total 5473
_reflns_threshold_expression 'I > 2\s(I)'
_cod_data_source_file d6dt00321d3.cif
_cod_data_source_block dr79
_cod_depositor_comments 'Adding full bibliography for 7720642--7720664.cif.'
_cod_original_sg_symbol_H-M 'P 21/c'
_cod_database_code 7720644
_shelx_shelxl_version_number 2017/1
_shelx_space_group_comment
;
The symmetry employed for this shelxl refinement is uniquely defined
by the following loop, which should always be used as a source of
symmetry information in preference to the above space-group names.
They are only intended as comments.
;
_shelx_estimated_absorpt_t_min 0.384
_shelx_estimated_absorpt_t_max 0.543

loop_
_space_group_symop_operation_xyz
'x, y, z'
'-x, y+1/2, -z+1/2'
'-x, -y, -z'
'x, -y-1/2, z-1/2'

loop_
_atom_site_label
_atom_site_type_symbol
_atom_site_fract_x
_atom_site_fract_y
_atom_site_fract_z
_atom_site_U_iso_or_equiv
_atom_site_adp_type
_atom_site_occupancy
_atom_site_site_symmetry_order
_atom_site_calc_flag
_atom_site_refinement_flags_posn
_atom_site_refinement_flags_adp
_atom_site_refinement_flags_occupancy
_atom_site_disorder_assembly
_atom_site_disorder_group
Au1 Au 0.23544(2) 0.48767(2) 0.14164(2) 0.01687(3) Uani 1 1 d . . . . .
Cl1 Cl 0.13727(4) 0.48039(4) -0.01165(5) 0.02819(12) Uani 1 1 d . . . . .
Fe1 Fe 0.22999(2) 0.38385(2) 0.51201(2) 0.02009(7) Uani 1 1 d . . . . .
P1 P 0.33403(3) 0.49729(4) 0.28866(5) 0.01651(10) Uani 1 1 d . . . . .
O1 O -0.04238(11) 0.25162(14) 0.22496(14) 0.0363(4) Uani 1 1 d . . . . .
N1 N 0.02963(11) 0.35449(14) 0.42195(15) 0.0236(4) Uani 1 1 d . . . . .
C1 C 0.09024(14) 0.39577(16) 0.50083(19) 0.0244(5) Uani 1 1 d . . . . .
C2 C 0.12022(14) 0.35394(19) 0.60899(18) 0.0298(5) Uani 1 1 d . . . . .
H2 H 0.105259 0.291385 0.637454 0.036 Uiso 1 1 calc R U . . .
C3 C 0.17647(16) 0.4223(2) 0.6668(2) 0.0390(6) Uani 1 1 d . . . . .
H3 H 0.203688 0.414338 0.741991 0.047 Uiso 1 1 calc R U . . .
C4 C 0.18473(18) 0.50407(19) 0.5930(3) 0.0402(7) Uani 1 1 d . . . . .
H4 H 0.219117 0.560280 0.609255 0.048 Uiso 1 1 calc R U . . .
C5 C 0.13267(16) 0.48740(16) 0.4904(2) 0.0312(5) Uani 1 1 d . . . . .
H5 H 0.127022 0.530307 0.425479 0.037 Uiso 1 1 calc R U . . .
C6 C 0.32496(12) 0.40047(14) 0.39140(17) 0.0178(4) Uani 1 1 d . . . . .
C7 C 0.27747(13) 0.31166(15) 0.36971(18) 0.0206(4) Uani 1 1 d . . . . .
H7 H 0.245669 0.295458 0.299808 0.025 Uiso 1 1 calc R U . . .
C8 C 0.28653(15) 0.25270(16) 0.4710(2) 0.0291(5) Uani 1 1 d . . . . .
H8 H 0.261429 0.190144 0.480900 0.035 Uiso 1 1 calc R U . . .
C9 C 0.33947(15) 0.30294(18) 0.5551(2) 0.0320(5) Uani 1 1 d . . . . .
H9 H 0.356212 0.279312 0.630574 0.038 Uiso 1 1 calc R U . . .
C10 C 0.36325(13) 0.39432(17) 0.50772(18) 0.0246(4) Uani 1 1 d . . . . .
H10 H 0.398092 0.442630 0.545844 0.029 Uiso 1 1 calc R U . . .
C11 C 0.44746(14) 0.49270(15) 0.23914(19) 0.0226(4) Uani 1 1 d . . . . .
C12A C 0.4872(3) 0.5796(3) 0.2016(4) 0.0322(11) Uani 0.628(8) 1 d . U P A 1
H12A H 0.456497 0.639615 0.205128 0.039 Uiso 0.628(8) 1 calc R U P A 1
C13A C 0.5727(3) 0.5752(4) 0.1591(5) 0.0420(13) Uani 0.628(8) 1 d . U P A 1
H13A H 0.599816 0.632837 0.131707 0.050 Uiso 0.628(8) 1 calc R U P A 1
C14 C 0.61881(17) 0.4887(2) 0.1559(2) 0.0410(7) Uani 1 1 d . . . . .
H14 H 0.675541 0.486134 0.122121 0.049 Uiso 1 1 calc R U . A 1
C15A C 0.5802(3) 0.4034(4) 0.2039(5) 0.0330(12) Uani 0.628(8) 1 d . U P A 1
H15A H 0.612478 0.344400 0.207654 0.040 Uiso 0.628(8) 1 calc R U P A 1
C16A C 0.4942(4) 0.4078(4) 0.2454(5) 0.0246(12) Uani 0.628(8) 1 d . U P A 1
H16A H 0.468085 0.351623 0.278142 0.029 Uiso 0.628(8) 1 calc R U P A 1
C12B C 0.4730(4) 0.5513(5) 0.1399(7) 0.0299(18) Uani 0.372(8) 1 d . U P A 2
H12B H 0.430210 0.590480 0.100754 0.036 Uiso 0.372(8) 1 calc R U P A 2
C13B C 0.5588(5) 0.5509(6) 0.1015(8) 0.0358(19) Uani 0.372(8) 1 d . U P A 2
H13B H 0.576350 0.592173 0.039358 0.043 Uiso 0.372(8) 1 calc R U P A 2
C15B C 0.5941(6) 0.4301(7) 0.2316(8) 0.033(2) Uani 0.372(8) 1 d . U P A 2
H15B H 0.636011 0.385418 0.262828 0.040 Uiso 0.372(8) 1 calc R U P A 2
C16B C 0.5077(7) 0.4265(7) 0.2732(8) 0.025(2) Uani 0.372(8) 1 d . U P A 2
H16B H 0.491659 0.376557 0.326203 0.030 Uiso 0.372(8) 1 calc R U P A 2
C17 C 0.32695(14) 0.61027(15) 0.36929(19) 0.0232(4) Uani 1 1 d . . . . .
C18 C 0.25184(14) 0.66818(16) 0.35941(18) 0.0230(4) Uani 1 1 d . . . . .
H18 H 0.206185 0.651073 0.305076 0.028 Uiso 1 1 calc R U . . .
C19 C 0.24317(17) 0.75045(17) 0.4281(2) 0.0325(5) Uani 1 1 d . . . . .
H19 H 0.194796 0.792672 0.412797 0.039 Uiso 1 1 calc R U . B 1
C20A C 0.2987(6) 0.7724(5) 0.5130(6) 0.0268(14) Uani 0.57(2) 1 d . U P C 1
H20A H 0.287080 0.825315 0.563935 0.032 Uiso 0.57(2) 1 calc R U P C 1
C21A C 0.3755(5) 0.7171(4) 0.5280(7) 0.0289(16) Uani 0.57(2) 1 d . U P C 1
H21A H 0.418783 0.735510 0.585059 0.035 Uiso 0.57(2) 1 calc R U P C 1
C22A C 0.3882(6) 0.6357(7) 0.4597(8) 0.0241(16) Uani 0.57(2) 1 d . U P C 1
H22A H 0.438579 0.596096 0.473554 0.029 Uiso 0.57(2) 1 calc R U P C 1
C20B C 0.3265(8) 0.7816(7) 0.4956(8) 0.030(2) Uani 0.43(2) 1 d . U P C 2
H20B H 0.326349 0.839842 0.540254 0.037 Uiso 0.43(2) 1 calc R U P C 2
C21B C 0.4011(7) 0.7263(6) 0.4923(10) 0.036(2) Uani 0.43(2) 1 d . U P C 2
H21B H 0.451848 0.745789 0.536255 0.044 Uiso 0.43(2) 1 calc R U P C 2
C22B C 0.4040(9) 0.6418(9) 0.4256(12) 0.030(2) Uani 0.43(2) 1 d . . P C 2
H22B H 0.457412 0.606445 0.418668 0.036 Uiso 0.43(2) 1 calc R U P C 2
C23 C 0.02692(16) 0.39755(18) 0.30455(19) 0.0320(5) Uani 1 1 d . . . . .
H23A H 0.083778 0.386008 0.265678 0.038 Uiso 1 1 calc R U . . .
H23B H 0.018225 0.468549 0.311009 0.038 Uiso 1 1 calc R U . . .
C24 C -0.04701(17) 0.3542(2) 0.2314(2) 0.0413(7) Uani 1 1 d . . . . .
H24A H -0.104074 0.372962 0.265510 0.050 Uiso 1 1 calc R U . . .
H24B H -0.045044 0.381287 0.151082 0.050 Uiso 1 1 calc R U . . .
C25 C -0.04555(16) 0.2118(2) 0.3402(2) 0.0383(6) Uani 1 1 d . . . . .
H25A H -0.042498 0.140161 0.335436 0.046 Uiso 1 1 calc R U . . .
H25B H -0.102316 0.229382 0.376038 0.046 Uiso 1 1 calc R U . . .
C26 C 0.02970(15) 0.24868(17) 0.4173(2) 0.0290(5) Uani 1 1 d . . . . .
H26A H 0.023911 0.222283 0.497588 0.035 Uiso 1 1 calc R U . . .
H26B H 0.086413 0.225738 0.385861 0.035 Uiso 1 1 calc R U . . .

loop_
_atom_site_aniso_label
_atom_site_aniso_U_11
_atom_site_aniso_U_22
_atom_site_aniso_U_33
_atom_site_aniso_U_23
_atom_site_aniso_U_13
_atom_site_aniso_U_12
Au1 0.01683(5) 0.01655(5) 0.01726(5) 0.00172(3) 0.00128(3) 0.00098(3)
Cl1 0.0331(3) 0.0283(3) 0.0228(2) -0.0008(2) -0.0087(2) 0.0028(2)
Fe1 0.01797(14) 0.02377(15) 0.01878(14) -0.00005(12) 0.00725(11) -0.00016(11)
P1 0.0128(2) 0.0156(2) 0.0211(2) 0.00286(19) 0.00114(19) 0.00084(18)
O1 0.0278(9) 0.0543(11) 0.0268(8) -0.0068(8) 0.0002(7) 0.0143(8)
N1 0.0187(9) 0.0310(10) 0.0212(9) 0.0044(8) 0.0050(7) 0.0051(7)
C1 0.0188(10) 0.0292(12) 0.0257(11) -0.0008(9) 0.0119(8) 0.0036(8)
C2 0.0242(11) 0.0438(14) 0.0216(11) 0.0007(10) 0.0096(9) -0.0063(10)
C3 0.0282(13) 0.0650(18) 0.0242(11) -0.0154(12) 0.0134(10) -0.0096(12)
C4 0.0317(14) 0.0405(15) 0.0494(16) -0.0234(12) 0.0221(12) -0.0059(11)
C5 0.0247(12) 0.0265(12) 0.0431(14) -0.0026(10) 0.0180(10) 0.0056(9)
C6 0.0152(9) 0.0179(10) 0.0204(9) 0.0021(8) 0.0050(7) 0.0030(7)
C7 0.0194(10) 0.0181(10) 0.0247(10) -0.0003(8) 0.0085(8) 0.0025(8)
C8 0.0274(12) 0.0211(11) 0.0393(13) 0.0096(10) 0.0128(10) 0.0059(9)
C9 0.0256(12) 0.0423(14) 0.0283(11) 0.0158(11) 0.0044(9) 0.0082(10)
C10 0.0177(10) 0.0341(12) 0.0220(10) 0.0019(9) 0.0016(8) 0.0017(9)
C11 0.0160(10) 0.0260(11) 0.0258(11) 0.0074(9) 0.0026(8) -0.0011(8)
C12A 0.0299(18) 0.0316(19) 0.035(2) 0.0072(17) 0.0052(15) -0.0047(14)
C13A 0.036(2) 0.049(2) 0.041(2) 0.0064(19) 0.0110(17) -0.0171(17)
C14 0.0214(12) 0.072(2) 0.0293(13) -0.0030(13) 0.0076(10) -0.0056(12)
C15A 0.026(2) 0.035(2) 0.038(2) -0.0057(18) 0.0087(17) 0.0038(17)
C16A 0.022(2) 0.025(2) 0.026(2) -0.0015(17) 0.0089(17) 0.0002(16)
C12B 0.028(3) 0.030(3) 0.032(3) 0.007(2) 0.005(2) 0.001(2)
C13B 0.034(3) 0.038(3) 0.036(3) 0.004(2) 0.006(2) -0.009(2)
C15B 0.026(3) 0.039(3) 0.036(3) -0.008(2) 0.003(2) 0.005(2)
C16B 0.024(3) 0.028(3) 0.023(3) 0.000(2) 0.000(2) 0.000(2)
C17 0.0247(11) 0.0142(10) 0.0303(11) 0.0013(8) -0.0046(9) 0.0025(8)
C18 0.0237(11) 0.0201(10) 0.0252(11) 0.0044(8) 0.0013(8) 0.0032(8)
C19 0.0426(14) 0.0236(12) 0.0314(12) 0.0040(10) 0.0008(10) 0.0127(10)
C20A 0.029(3) 0.018(2) 0.033(2) -0.0030(16) 0.005(2) 0.0014(18)
C21A 0.035(3) 0.022(2) 0.030(2) -0.0029(17) -0.008(2) 0.0010(17)
C22A 0.026(3) 0.021(2) 0.025(3) 0.000(2) -0.007(2) 0.0037(18)
C20B 0.033(3) 0.025(3) 0.033(3) -0.004(2) 0.000(2) 0.002(2)
C21B 0.036(3) 0.034(3) 0.039(3) 0.000(2) -0.006(2) 0.006(2)
C22B 0.036(5) 0.022(4) 0.032(6) -0.006(4) -0.006(4) 0.008(3)
C23 0.0350(13) 0.0343(13) 0.0269(11) 0.0102(10) 0.0078(10) 0.0157(10)
C24 0.0385(14) 0.0586(18) 0.0266(12) -0.0005(12) -0.0023(10) 0.0274(13)
C25 0.0287(13) 0.0524(17) 0.0339(13) -0.0030(12) 0.0028(10) -0.0072(11)
C26 0.0283(12) 0.0322(12) 0.0264(11) 0.0080(10) 0.0005(9) -0.0048(9)

loop_
_atom_type_symbol
_atom_type_description
_atom_type_scat_dispersion_real
_atom_type_scat_dispersion_imag
_atom_type_scat_source
C C 0.0033 0.0016 'International Tables Vol C Tables 4.2.6.8 and 6.1.1.4'
H H 0.0000 0.0000 'International Tables Vol C Tables 4.2.6.8 and 6.1.1.4'
Au Au -2.0133 8.8022 'International Tables Vol C Tables 4.2.6.8 and 6.1.1.4'
Cl Cl 0.1484 0.1585 'International Tables Vol C Tables 4.2.6.8 and 6.1.1.4'
Fe Fe 0.3463 0.8444 'International Tables Vol C Tables 4.2.6.8 and 6.1.1.4'
N N 0.0061 0.0033 'International Tables Vol C Tables 4.2.6.8 and 6.1.1.4'
O O 0.0106 0.0060 'International Tables Vol C Tables 4.2.6.8 and 6.1.1.4'
P P 0.1023 0.0942 'International Tables Vol C Tables 4.2.6.8 and 6.1.1.4'

loop_
_geom_angle_atom_site_label_1
_geom_angle_atom_site_label_2
_geom_angle_atom_site_label_3
_geom_angle
_geom_angle_site_symmetry_1
_geom_angle_site_symmetry_3
_geom_angle_publ_flag
P1 Au1 Cl1 178.40(2) . . ?
C4 Fe1 C6 118.00(9) . . ?
C4 Fe1 C3 40.85(12) . . ?
C6 Fe1 C3 149.78(9) . . ?
C4 Fe1 C10 107.45(10) . . ?
C6 Fe1 C10 41.63(8) . . ?
C3 Fe1 C10 114.73(9) . . ?
C4 Fe1 C7 152.61(10) . . ?
C6 Fe1 C7 41.43(8) . . ?
C3 Fe1 C7 166.04(10) . . ?
C10 Fe1 C7 69.47(9) . . ?
C4 Fe1 C9 128.02(12) . . ?
C6 Fe1 C9 68.92(8) . . ?
C3 Fe1 C9 105.64(10) . . ?
C10 Fe1 C9 40.70(9) . . ?
C7 Fe1 C9 68.27(9) . . ?
C4 Fe1 C2 68.52(10) . . ?
C6 Fe1 C2 169.00(9) . . ?
C3 Fe1 C2 40.82(9) . . ?
C10 Fe1 C2 147.60(9) . . ?
C7 Fe1 C2 129.00(9) . . ?
C9 Fe1 C2 114.98(9) . . ?
C4 Fe1 C8 165.79(11) . . ?
C6 Fe1 C8 68.88(8) . . ?
C3 Fe1 C8 127.09(11) . . ?
C10 Fe1 C8 68.72(9) . . ?
C7 Fe1 C8 40.36(8) . . ?
C9 Fe1 C8 40.40(10) . . ?
C2 Fe1 C8 106.93(10) . . ?
C4 Fe1 C5 40.55(11) . . ?
C6 Fe1 C5 110.96(9) . . ?
C3 Fe1 C5 68.01(11) . . ?
C10 Fe1 C5 131.21(9) . . ?
C7 Fe1 C5 120.24(9) . . ?
C9 Fe1 C5 167.86(10) . . ?
C2 Fe1 C5 67.55(10) . . ?
C8 Fe1 C5 151.64(10) . . ?
C4 Fe1 C1 67.52(10) . . ?
C6 Fe1 C1 132.24(8) . . ?
C3 Fe1 C1 67.47(9) . . ?
C10 Fe1 C1 170.22(9) . . ?
C7 Fe1 C1 110.83(8) . . ?
C9 Fe1 C1 149.00(9) . . ?
C2 Fe1 C1 39.83(8) . . ?
C8 Fe1 C1 118.25(9) . . ?
C5 Fe1 C1 39.65(9) . . ?
C6 P1 C17 107.70(10) . . ?
C6 P1 C11 105.23(9) . . ?
C17 P1 C11 104.61(10) . . ?
C6 P1 Au1 112.97(7) . . ?
C17 P1 Au1 112.76(7) . . ?
C11 P1 Au1 112.92(7) . . ?
C24 O1 C25 109.47(19) . . ?
C1 N1 C26 115.47(17) . . ?
C1 N1 C23 115.51(19) . . ?
C26 N1 C23 111.84(18) . . ?
N1 C1 C5 127.0(2) . . ?
N1 C1 C2 126.0(2) . . ?
C5 C1 C2 107.0(2) . . ?
N1 C1 Fe1 130.61(14) . . ?
C5 C1 Fe1 67.77(13) . . ?
C2 C1 Fe1 67.43(12) . . ?
C3 C2 C1 108.1(2) . . ?
C3 C2 Fe1 68.42(12) . . ?
C1 C2 Fe1 72.74(12) . . ?
C3 C2 H2 125.9 . . ?
C1 C2 H2 125.9 . . ?
Fe1 C2 H2 124.5 . . ?
C4 C3 C2 108.1(2) . . ?
C4 C3 Fe1 69.42(13) . . ?
C2 C3 Fe1 70.76(12) . . ?
C4 C3 H3 125.9 . . ?
C2 C3 H3 125.9 . . ?
Fe1 C3 H3 125.5 . . ?
C3 C4 C5 107.9(2) . . ?
C3 C4 Fe1 69.73(14) . . ?
C5 C4 Fe1 71.31(13) . . ?
C3 C4 H4 126.0 . . ?
C5 C4 H4 126.0 . . ?
Fe1 C4 H4 124.5 . . ?
C4 C5 C1 108.7(2) . . ?
C4 C5 Fe1 68.14(14) . . ?
C1 C5 Fe1 72.57(13) . . ?
C4 C5 H5 125.6 . . ?
C1 C5 H5 125.6 . . ?
Fe1 C5 H5 125.2 . . ?
C7 C6 C10 107.46(18) . . ?
C7 C6 P1 124.64(15) . . ?
C10 C6 P1 127.89(16) . . ?
C7 C6 Fe1 70.11(11) . . ?
C10 C6 Fe1 69.39(11) . . ?
P1 C6 Fe1 126.58(10) . . ?
C8 C7 C6 107.90(19) . . ?
C8 C7 Fe1 70.31(12) . . ?
C6 C7 Fe1 68.46(11) . . ?
C8 C7 H7 126.0 . . ?
C6 C7 H7 126.0 . . ?
Fe1 C7 H7 126.7 . . ?
C7 C8 C9 108.4(2) . . ?
C7 C8 Fe1 69.33(12) . . ?
C9 C8 Fe1 69.58(13) . . ?
C7 C8 H8 125.8 . . ?
C9 C8 H8 125.8 . . ?
Fe1 C8 H8 126.9 . . ?
C8 C9 C10 108.70(19) . . ?
C8 C9 Fe1 70.02(13) . . ?
C10 C9 Fe1 68.75(12) . . ?
C8 C9 H9 125.6 . . ?
C10 C9 H9 125.6 . . ?
Fe1 C9 H9 127.2 . . ?
C9 C10 C6 107.5(2) . . ?
C9 C10 Fe1 70.55(13) . . ?
C6 C10 Fe1 68.98(11) . . ?
C9 C10 H10 126.2 . . ?
C6 C10 H10 126.2 . . ?
Fe1 C10 H10 125.8 . . ?
C16A C11 C12A 121.1(3) . . ?
C16B C11 C12B 114.4(5) . . ?
C16B C11 P1 125.1(5) . . ?
C16A C11 P1 120.4(3) . . ?
C12A C11 P1 118.4(2) . . ?
C12B C11 P1 119.4(3) . . ?
C13A C12A C11 118.3(4) . . ?
C13A C12A H12A 120.9 . . ?
C11 C12A H12A 120.9 . . ?
C14 C13A C12A 121.4(4) . . ?
C14 C13A H13A 119.3 . . ?
C12A C13A H13A 119.3 . . ?
C15B C14 C13B 120.4(6) . . ?
C13A C14 C15A 119.2(3) . . ?
C13A C14 H14 120.4 . . ?
C15A C14 H14 120.4 . . ?
C16A C15A C14 119.1(5) . . ?
C16A C15A H15A 120.4 . . ?
C14 C15A H15A 120.4 . . ?
C11 C16A C15A 120.4(5) . . ?
C11 C16A H16A 119.8 . . ?
C15A C16A H16A 119.8 . . ?
C13B C12B C11 120.9(6) . . ?
C13B C12B H12B 119.5 . . ?
C11 C12B H12B 119.5 . . ?
C12B C13B C14 118.3(6) . . ?
C12B C13B H13B 120.8 . . ?
C14 C13B H13B 120.8 . . ?
C14 C15B C16B 123.6(8) . . ?
C14 C15B H15B 118.2 . . ?
C16B C15B H15B 118.2 . . ?
C11 C16B C15B 120.8(8) . . ?
C11 C16B H16B 119.6 . . ?
C15B C16B H16B 119.6 . . ?
C22B C17 C18 122.4(5) . . ?
C18 C17 C22A 116.1(4) . . ?
C22B C17 P1 116.4(5) . . ?
C18 C17 P1 120.48(16) . . ?
C22A C17 P1 122.4(4) . . ?
C19 C18 C17 120.6(2) . . ?
C19 C18 H18 119.7 . . ?
C17 C18 H18 119.7 . . ?
C20A C19 C18 122.8(4) . . ?
C18 C19 C20B 115.3(4) . . ?
C20A C19 H19 118.6 . . ?
C18 C19 H19 118.6 . . ?
C19 C20A C21A 119.2(5) . . ?
C19 C20A H20A 120.4 . . ?
C21A C20A H20A 120.4 . . ?
C22A C21A C20A 119.9(6) . . ?
C22A C21A H21A 120.1 . . ?
C20A C21A H21A 120.1 . . ?
C21A C22A C17 120.9(7) . . ?
C21A C22A H22A 119.5 . . ?
C17 C22A H22A 119.5 . . ?
C21B C20B C19 120.4(7) . . ?
C21B C20B H20B 119.8 . . ?
C19 C20B H20B 119.8 . . ?
C20B C21B C22B 121.2(8) . . ?
C20B C21B H21B 119.4 . . ?
C22B C21B H21B 119.4 . . ?
C21B C22B C17 118.5(9) . . ?
C21B C22B H22B 120.7 . . ?
C17 C22B H22B 120.7 . . ?
N1 C23 C24 110.6(2) . . ?
N1 C23 H23A 109.5 . . ?
C24 C23 H23A 109.5 . . ?
N1 C23 H23B 109.5 . . ?
C24 C23 H23B 109.5 . . ?
H23A C23 H23B 108.1 . . ?
O1 C24 C23 112.78(19) . . ?
O1 C24 H24A 109.0 . . ?
C23 C24 H24A 109.0 . . ?
O1 C24 H24B 109.0 . . ?
C23 C24 H24B 109.0 . . ?
H24A C24 H24B 107.8 . . ?
O1 C25 C26 111.5(2) . . ?
O1 C25 H25A 109.3 . . ?
C26 C25 H25A 109.3 . . ?
O1 C25 H25B 109.3 . . ?
C26 C25 H25B 109.3 . . ?
H25A C25 H25B 108.0 . . ?
N1 C26 C25 110.8(2) . . ?
N1 C26 H26A 109.5 . . ?
C25 C26 H26A 109.5 . . ?
N1 C26 H26B 109.5 . . ?
C25 C26 H26B 109.5 . . ?
H26A C26 H26B 108.1 . . ?

loop_
_geom_bond_atom_site_label_1
_geom_bond_atom_site_label_2
_geom_bond_distance
_geom_bond_site_symmetry_2
_geom_bond_publ_flag
Au1 P1 2.2285(5) . ?
Au1 Cl1 2.2762(5) . ?
Fe1 C4 2.023(2) . ?
Fe1 C6 2.0229(19) . ?
Fe1 C3 2.027(2) . ?
Fe1 C10 2.028(2) . ?
Fe1 C7 2.045(2) . ?
Fe1 C9 2.052(2) . ?
Fe1 C2 2.058(2) . ?
Fe1 C8 2.058(2) . ?
Fe1 C5 2.064(2) . ?
Fe1 C1 2.128(2) . ?
P1 C6 1.782(2) . ?
P1 C17 1.812(2) . ?
P1 C11 1.822(2) . ?
O1 C24 1.416(3) . ?
O1 C25 1.425(3) . ?
N1 C1 1.395(3) . ?
N1 C26 1.459(3) . ?
N1 C23 1.463(3) . ?
C1 C5 1.423(3) . ?
C1 C2 1.427(3) . ?
C2 C3 1.424(3) . ?
C2 H2 0.9500 . ?
C3 C4 1.413(4) . ?
C3 H3 0.9500 . ?
C4 C5 1.417(4) . ?
C4 H4 0.9500 . ?
C5 H5 0.9500 . ?
C6 C7 1.439(3) . ?
C6 C10 1.440(3) . ?
C7 C8 1.416(3) . ?
C7 H7 0.9500 . ?
C8 C9 1.419(3) . ?
C8 H8 0.9500 . ?
C9 C10 1.419(3) . ?
C9 H9 0.9500 . ?
C10 H10 0.9500 . ?
C11 C16B 1.344(10) . ?
C11 C16A 1.369(6) . ?
C11 C12A 1.411(4) . ?
C11 C12B 1.448(7) . ?
C12A C13A 1.394(6) . ?
C12A H12A 0.9500 . ?
C13A C14 1.382(6) . ?
C13A H13A 0.9500 . ?
C14 C15B 1.244(10) . ?
C14 C13B 1.387(8) . ?
C14 C15A 1.428(6) . ?
C14 H14 0.9500 . ?
C15A C16A 1.396(7) . ?
C15A H15A 0.9500 . ?
C16A H16A 0.9500 . ?
C12B C13B 1.381(10) . ?
C12B H12B 0.9500 . ?
C13B H13B 0.9500 . ?
C15B C16B 1.403(14) . ?
C15B H15B 0.9500 . ?
C16B H16B 0.9500 . ?
C17 C22B 1.393(12) . ?
C17 C18 1.394(3) . ?
C17 C22A 1.418(9) . ?
C18 C19 1.385(3) . ?
C18 H18 0.9500 . ?
C19 C20A 1.306(7) . ?
C19 C20B 1.529(11) . ?
C19 H19 0.9500 . ?
C20A C21A 1.400(8) . ?
C20A H20A 0.9500 . ?
C21A C22A 1.381(10) . ?
C21A H21A 0.9500 . ?
C22A H22A 0.9500 . ?
C20B C21B 1.366(11) . ?
C20B H20B 0.9500 . ?
C21B C22B 1.391(14) . ?
C21B H21B 0.9500 . ?
C22B H22B 0.9500 . ?
C23 C24 1.508(4) . ?
C23 H23A 0.9900 . ?
C23 H23B 0.9900 . ?
C24 H24A 0.9900 . ?
C24 H24B 0.9900 . ?
C25 C26 1.515(3) . ?
C25 H25A 0.9900 . ?
C25 H25B 0.9900 . ?
C26 H26A 0.9900 . ?
C26 H26B 0.9900 . ?
